data_7047293
loop_
_publ_author_name
'Linnenberg, Oliver'
'Mayerl, Lisa'
'Monakhov, Kirill Yu'

_publ_section_title
;
 The Heck reaction as a tool to expand polyoxovanadates towards
 thiol-sensitive organic-inorganic hybrid fluorescent switches.
;
_journal_issue 41
_journal_name_full 'Dalton transactions (Cambridge, England : 2003)'
_journal_page_first 14402
_journal_page_last 14407
_journal_paper_doi 10.1039/c8dt02340a
_journal_volume 47
_journal_year 2018
_chemical_formula_moiety '(C24 H28 I2 O21 V6), 2(C16 H36 N), 1.5(C2 H3 N)'
_chemical_formula_sum 'C59 H102.5 I2 N3.5 O21 V6'
_chemical_formula_weight 1756.38
_chemical_name_systematic (TBA)2_1
_space_group_crystal_system monoclinic
_space_group_IT_number 14
_space_group_name_Hall '-P 2ybc'
_space_group_name_H-M_alt 'P 1 21/c 1'
_symmetry_space_group_name_Hall '-P 2ybc'
_symmetry_space_group_name_H-M 'P 1 21/c 1'
_atom_sites_solution_hydrogens geom
_audit_creation_method SHELXL-2014/7
_audit_update_record
;
2017-10-23 deposited with the CCDC.
2018-08-17 downloaded from the CCDC.
;
_cell_angle_alpha 90
_cell_angle_beta 105.164(2)
_cell_angle_gamma 90
_cell_formula_units_Z 4
_cell_length_a 26.365(3)
_cell_length_b 17.405(2)
_cell_length_c 16.919(2)
_cell_measurement_reflns_used 5941
_cell_measurement_temperature 100(2)
_cell_measurement_theta_max 24.68
_cell_measurement_theta_min 2.34
_cell_volume 7493.5(15)
_computing_cell_refinement 'SAINT v8.34A (Bruker, 2013)'
_computing_data_collection 'SMART V5.631 (?, 2016)'
_computing_data_reduction 'SAINT v8.34A (Bruker, 2013)'
_computing_molecular_graphics 'Olex2 (Dolomanov et al., 2009)'
_computing_publication_material 'Olex2 (Dolomanov et al., 2009)'
_computing_structure_refinement 'ShelXL (Sheldrick, 2015)'
_computing_structure_solution 'ShelXT (Sheldrick, 2015)'
_diffrn_ambient_temperature 100(2)
_diffrn_measured_fraction_theta_full 1.000
_diffrn_measured_fraction_theta_max 0.989
_diffrn_measurement_device_type 'Bruker APEX CCD'
_diffrn_measurement_method '\w scans'
_diffrn_radiation_monochromator 'multilayer optics'
_diffrn_radiation_type MoK\a
_diffrn_radiation_wavelength 0.71073
_diffrn_reflns_av_R_equivalents 0.1245
_diffrn_reflns_av_unetI/netI 0.1057
_diffrn_reflns_Laue_measured_fraction_full 1.000
_diffrn_reflns_Laue_measured_fraction_max 0.989
_diffrn_reflns_limit_h_max 31
_diffrn_reflns_limit_h_min -33
_diffrn_reflns_limit_k_max 21
_diffrn_reflns_limit_k_min -21
_diffrn_reflns_limit_l_max 21
_diffrn_reflns_limit_l_min -21
_diffrn_reflns_number 67274
_diffrn_reflns_point_group_measured_fraction_full 1.000
_diffrn_reflns_point_group_measured_fraction_max 0.989
_diffrn_reflns_theta_full 25.242
_diffrn_reflns_theta_max 26.646
_diffrn_reflns_theta_min 0.800
_exptl_absorpt_coefficient_mu 1.610
_exptl_absorpt_correction_T_max 0.7454
_exptl_absorpt_correction_T_min 0.3619
_exptl_absorpt_correction_type multi-scan
_exptl_absorpt_process_details
'SADABS-2008/1 (Bruker,2008) was used for absorption correction. wR2(int) was 0.1835 before and 0.1026 after correction. The Ratio of minimum to maximum transmission is 0.4855. The \l/2 correction factor is 0.0015.'
_exptl_crystal_colour orange
_exptl_crystal_density_diffrn 1.557
_exptl_crystal_description plate
_exptl_crystal_F_000 3572
_exptl_crystal_size_max 0.30
_exptl_crystal_size_mid 0.26
_exptl_crystal_size_min 0.16
_refine_diff_density_max 2.444
_refine_diff_density_min -2.475
_refine_diff_density_rms 0.169
_refine_ls_extinction_method none
_refine_ls_goodness_of_fit_ref 0.942
_refine_ls_hydrogen_treatment constr
_refine_ls_matrix_type full
_refine_ls_number_parameters 846
_refine_ls_number_reflns 15586
_refine_ls_number_restraints 0
_refine_ls_restrained_S_all 0.942
_refine_ls_R_factor_all 0.1219
_refine_ls_R_factor_gt 0.0767
_refine_ls_shift/su_max 0.001
_refine_ls_shift/su_mean 0.000
_refine_ls_structure_factor_coef Fsqd
_refine_ls_weighting_details 'w=1/[\s^2^(Fo^2^)+(0.1490P)^2^+26.3270P] where P=(Fo^2^+2Fc^2^)/3'
_refine_ls_weighting_scheme calc
_refine_ls_wR_factor_gt 0.2127
_refine_ls_wR_factor_ref 0.2462
_reflns_Friedel_coverage 0.000
_reflns_number_gt 10061
_reflns_number_total 15586
_reflns_threshold_expression 'I > 2\s(I)'
_cod_data_source_file c8dt02340a2.cif
_cod_data_source_block 1
_cod_depositor_comments 'Adding full bibliography for 7047293--7047295.cif.'
_cod_original_cell_volume 7493.4(16)
_cod_original_formula_sum 'C59 H102.50 I2 N3.50 O21 V6'
_cod_database_code 7047293
_shelx_shelxl_version_number 2014/7
_shelx_space_group_comment
;
The symmetry employed for this shelxl refinement is uniquely defined
by the following loop, which should always be used as a source of
symmetry information in preference to the above space-group names.
They are only intended as comments.
;

loop_
_space_group_symop_operation_xyz
'x, y, z'
'-x, y+1/2, -z+1/2'
'-x, -y, -z'
'x, -y-1/2, z-1/2'

loop_
_atom_site_label
_atom_site_type_symbol
_atom_site_fract_x
_atom_site_fract_y
_atom_site_fract_z
_atom_site_U_iso_or_equiv
_atom_site_adp_type
_atom_site_occupancy
_atom_site_site_symmetry_order
_atom_site_calc_flag
_atom_site_refinement_flags_posn
_atom_site_refinement_flags_adp
_atom_site_refinement_flags_occupancy
_atom_site_disorder_assembly
_atom_site_disorder_group
I001 I 0.80113(3) 0.80629(4) 0.17863(4) 0.0531(2) Uani 1 1 d . . . . .
I002 I 0.33000(3) 0.55004(3) -0.02567(5) 0.0610(2) Uani 1 1 d . . . . .
V003 V 0.47737(5) 0.62355(6) 0.48732(6) 0.0153(2) Uani 1 1 d . . . . .
V004 V 0.43780(5) 0.48419(6) 0.38148(6) 0.0151(2) Uani 1 1 d . . . . .
V005 V 0.44417(5) 0.49192(6) 0.57948(6) 0.0153(2) Uani 1 1 d . . . . .
V006 V 0.06063(5) 0.92003(6) 0.07275(7) 0.0212(3) Uani 1 1 d . . . . .
V007 V 0.01592(5) 0.97191(7) -0.12043(7) 0.0224(3) Uani 1 1 d . . . . .
V008 V -0.05242(5) 0.89634(6) -0.02404(8) 0.0233(3) Uani 1 1 d . . . . .
O009 O 0.60287(18) 0.5311(2) 0.5292(3) 0.0154(9) Uani 1 1 d . . . . .
O00A O 0.5000 0.5000 0.5000 0.0126(13) Uani 1 2 d S . P . .
O00B O 0.53242(18) 0.6209(2) 0.4290(2) 0.0146(9) Uani 1 1 d . . . . .
O00C O 0.54046(18) 0.6223(2) 0.5897(2) 0.0153(9) Uani 1 1 d . . . . .
O00D O 0.43992(18) 0.5913(2) 0.5639(3) 0.0172(9) Uani 1 1 d . . . . .
O00E O 0.42901(18) 0.5902(2) 0.4033(2) 0.0159(9) Uani 1 1 d . . . . .
O00F O 0.0664(2) 1.0625(2) -0.0774(3) 0.0207(10) Uani 1 1 d . . . . .
O00G O 0.0000 1.0000 0.0000 0.0172(14) Uani 1 2 d S . P . .
O00H O 0.48981(19) 0.5024(2) 0.3385(3) 0.0181(10) Uani 1 1 d . . . . .
O00I O 0.1022(2) 1.0152(3) 0.0768(3) 0.0234(11) Uani 1 1 d . . . . .
O00J O 0.3885(2) 0.4663(2) 0.3056(3) 0.0211(10) Uani 1 1 d . . . . .
O00K O 0.46956(19) 0.7156(2) 0.4858(3) 0.0202(10) Uani 1 1 d . . . . .
O00L O 0.40303(19) 0.4746(3) 0.6332(3) 0.0208(10) Uani 1 1 d . . . . .
O00M O 0.00475(19) 0.8497(3) 0.0314(3) 0.0223(10) Uani 1 1 d . . . . .
O00N O 0.0711(2) 0.9131(3) -0.0440(3) 0.0219(10) Uani 1 1 d . . . . .
O00O O 0.0355(2) 0.9501(3) 0.1541(3) 0.0245(11) Uani 1 1 d . . . . .
O00P O -0.0312(2) 0.8999(3) -0.1226(3) 0.0277(12) Uani 1 1 d . . . . .
O00Q O 0.2315(2) 0.9233(3) -0.0052(3) 0.0271(11) Uani 1 1 d . . . . .
O00R O -0.0970(2) 0.8313(3) -0.0439(3) 0.0331(13) Uani 1 1 d . . . . .
O00S O 0.1090(2) 0.8653(3) 0.1145(3) 0.0275(12) Uani 1 1 d . . . . .
O00T O 0.0361(2) 0.9565(3) -0.2010(3) 0.0315(13) Uani 1 1 d . . . . .
O00U O 0.6749(2) 0.7418(3) 0.4809(3) 0.0291(12) Uani 1 1 d . . . . .
N00V N 0.4144(2) 0.7761(3) 0.2362(3) 0.0200(12) Uani 1 1 d . . . . .
N00W N 0.0116(3) 0.6854(3) -0.1644(4) 0.0271(14) Uani 1 1 d . . . . .
C00X C 0.3755(3) 0.8373(4) 0.1937(4) 0.0227(15) Uani 1 1 d . . . . .
H00A H 0.3462 0.8120 0.1557 0.027 Uiso 1 1 calc R U . . .
H00B H 0.3926 0.8697 0.1619 0.027 Uiso 1 1 calc R U . . .
C00Y C 0.2908(3) 0.8234(4) -0.0214(4) 0.0221(15) Uani 1 1 d . . . . .
C00Z C 0.3385(3) 0.7982(4) -0.0323(4) 0.0233(15) Uani 1 1 d . . . . .
H00Z H 0.3630 0.8340 -0.0402 0.028 Uiso 1 1 calc R U . . .
C010 C 0.3502(3) 0.7209(5) -0.0317(4) 0.0292(17) Uani 1 1 d . . . . .
H010 H 0.3823 0.7046 -0.0389 0.035 Uiso 1 1 calc R U . . .
C011 C 0.5724(3) 0.6796(3) 0.4445(4) 0.0185(14) Uani 1 1 d . . . . .
H4AA H 0.5558 0.7297 0.4388 0.022 Uiso 1 1 calc R U . . .
H H 0.5924 0.6757 0.4041 0.022 Uiso 1 1 calc R U . . .
C012 C 0.6098(3) 0.6725(3) 0.5301(4) 0.0187(14) Uani 1 1 d . . . . .
C013 C 0.4575(3) 0.8102(4) 0.3044(4) 0.0244(16) Uani 1 1 d . . . . .
H01Q H 0.4816 0.7694 0.3290 0.029 Uiso 1 1 calc R U . . .
H01R H 0.4419 0.8299 0.3462 0.029 Uiso 1 1 calc R U . . .
C014 C 0.4380(3) 0.7392(4) 0.1722(4) 0.0213(15) Uani 1 1 d . . . . .
H01S H 0.4103 0.7120 0.1330 0.026 Uiso 1 1 calc R U . . .
H01T H 0.4506 0.7797 0.1428 0.026 Uiso 1 1 calc R U . . .
C015 C 0.3865(3) 0.7160(4) 0.2750(4) 0.0251(16) Uani 1 1 d . . . . .
H01U H 0.3669 0.7424 0.3081 0.030 Uiso 1 1 calc R U . . .
H01V H 0.4130 0.6848 0.3117 0.030 Uiso 1 1 calc R U . . .
C016 C 0.4826(3) 0.6838(4) 0.2052(4) 0.0253(16) Uani 1 1 d . . . . .
H01W H 0.4735 0.6498 0.2449 0.030 Uiso 1 1 calc R U . . .
H01X H 0.5139 0.7122 0.2328 0.030 Uiso 1 1 calc R U . . .
C017 C 0.6388(3) 0.5940(3) 0.5387(4) 0.0197(14) Uani 1 1 d . . . . .
H5AA H 0.6583 0.5904 0.4977 0.024 Uiso 1 1 calc R U . . .
HA H 0.6636 0.5910 0.5922 0.024 Uiso 1 1 calc R U . . .
C018 C 0.1235(3) 0.9164(4) -0.0514(4) 0.0229(15) Uani 1 1 d . . . . .
H1BA H 0.1233 0.9054 -0.1077 0.028 Uiso 1 1 calc R U . . .
HB H 0.1440 0.8768 -0.0172 0.028 Uiso 1 1 calc R U . . .
C019 C 0.2789(3) 0.9087(4) -0.0272(5) 0.0272(16) Uani 1 1 d . . . . .
H2BA H 0.3075 0.9366 0.0091 0.033 Uiso 1 1 calc R U . . .
HC H 0.2757 0.9263 -0.0827 0.033 Uiso 1 1 calc R U . . .
C01A C 0.3128(3) 0.6227(4) 0.2610(4) 0.0241(15) Uani 1 1 d . . . . .
H01Y H 0.3340 0.5937 0.3067 0.029 Uiso 1 1 calc R U . . .
HD H 0.2936 0.6614 0.2829 0.029 Uiso 1 1 calc R U . . .
C01B C 0.7297(3) 0.8116(4) 0.4165(5) 0.0270(17) Uani 1 1 d . . . . .
C01C C 0.1502(3) 0.9942(4) -0.0271(4) 0.0230(15) Uani 1 1 d . . . . .
C01D C 0.3489(3) 0.6626(4) 0.2157(4) 0.0225(15) Uani 1 1 d . . . . .
H01Z H 0.3687 0.6245 0.1945 0.027 Uiso 1 1 calc R U . . .
HE H 0.3280 0.6920 0.1699 0.027 Uiso 1 1 calc R U . . .
C01E C 0.4890(3) 0.8746(4) 0.2784(4) 0.0251(16) Uani 1 1 d . . . . .
H01 H 0.4680 0.9211 0.2690 0.030 Uiso 1 1 calc R U . . .
HF H 0.4968 0.8606 0.2274 0.030 Uiso 1 1 calc R U . . .
C01F C 0.1196(3) 1.0569(4) -0.0828(4) 0.0238(16) Uani 1 1 d . . . . .
H3BA H 0.1370 1.1058 -0.0678 0.029 Uiso 1 1 calc R U . . .
HG H 0.1197 1.0459 -0.1390 0.029 Uiso 1 1 calc R U . . .
C01G C 0.5802(3) 0.6804(4) 0.5967(4) 0.0179(14) Uani 1 1 d . . . . .
H6AA H 0.6051 0.6765 0.6501 0.021 Uiso 1 1 calc R U . . .
HH H 0.5639 0.7307 0.5927 0.021 Uiso 1 1 calc R U . . .
C01H C 0.6490(3) 0.7387(4) 0.5450(4) 0.0221(15) Uani 1 1 d . . . . .
H7AA H 0.6308 0.7868 0.5472 0.027 Uiso 1 1 calc R U . . .
HI H 0.6747 0.7316 0.5972 0.027 Uiso 1 1 calc R U . . .
C01I C -0.0169(3) 0.6082(4) -0.1779(5) 0.0266(16) Uani 1 1 d . . . . .
H01A H 0.0062 0.5693 -0.1466 0.032 Uiso 1 1 calc R U . . .
H01B H -0.0238 0.5947 -0.2353 0.032 Uiso 1 1 calc R U . . .
C01J C 0.1529(3) 1.0118(4) 0.0625(4) 0.0256(16) Uani 1 1 d . . . . .
H4BA H 0.1734 0.9723 0.0970 0.031 Uiso 1 1 calc R U . . .
HJ H 0.1706 1.0606 0.0775 0.031 Uiso 1 1 calc R U . . .
C01K C 0.4938(3) 0.6362(4) 0.1353(5) 0.0305(17) Uani 1 1 d . . . . .
H1AA H 0.4662 0.5984 0.1170 0.037 Uiso 1 1 calc R U . . .
HK H 0.4940 0.6696 0.0895 0.037 Uiso 1 1 calc R U . . .
C01L C 0.3137(3) 0.6679(4) -0.0201(4) 0.0315(18) Uani 1 1 d . . . . .
C01M C 0.0626(3) 0.6758(4) -0.1902(4) 0.0272(16) Uani 1 1 d . . . . .
H01C H 0.0858 0.6422 -0.1513 0.033 Uiso 1 1 calc R U . . .
H01D H 0.0546 0.6507 -0.2432 0.033 Uiso 1 1 calc R U . . .
C01N C 0.1453(3) 0.7338(4) -0.2081(5) 0.0332(18) Uani 1 1 d . . . . .
H01E H 0.1411 0.7037 -0.2577 0.040 Uiso 1 1 calc R U . . .
H01F H 0.1651 0.7031 -0.1626 0.040 Uiso 1 1 calc R U . . .
C01O C 0.2659(3) 0.6908(4) -0.0098(5) 0.0306(17) Uani 1 1 d . . . . .
H5BA H 0.2414 0.6545 -0.0035 0.037 Uiso 1 1 calc R U . . .
C01P C 0.2053(3) 0.9919(4) -0.0403(5) 0.0274(16) Uani 1 1 d . . . . .
H6BA H 0.2030 0.9933 -0.0984 0.033 Uiso 1 1 calc R U . . .
HL H 0.2252 1.0364 -0.0149 0.033 Uiso 1 1 calc R U . . .
C01Q C 0.5406(3) 0.8899(5) 0.3441(5) 0.0344(19) Uani 1 1 d . . . . .
H3AA H 0.5627 0.8447 0.3492 0.041 Uiso 1 1 calc R U . . .
HM H 0.5589 0.9319 0.3258 0.041 Uiso 1 1 calc R U . . .
C01R C 0.0827(3) 0.6812(4) 0.0643(5) 0.0295(17) Uani 1 1 d . . . . .
H01G H 0.0661 0.7268 0.0790 0.035 Uiso 1 1 calc R U . . .
H01H H 0.0870 0.6445 0.1087 0.035 Uiso 1 1 calc R U . . .
C01S C -0.0687(3) 0.6068(4) -0.1536(5) 0.0308(17) Uani 1 1 d . . . . .
H01I H -0.0642 0.6326 -0.1014 0.037 Uiso 1 1 calc R U . . .
H01J H -0.0953 0.6345 -0.1942 0.037 Uiso 1 1 calc R U . . .
C01T C 0.7701(4) 0.8077(5) 0.2818(5) 0.037(2) Uani 1 1 d . . . . .
C01U C 0.0234(3) 0.7097(4) -0.0758(4) 0.0307(18) Uani 1 1 d . . . . .
H01K H -0.0088 0.7275 -0.0645 0.037 Uiso 1 1 calc R U . . .
H01L H 0.0477 0.7526 -0.0673 0.037 Uiso 1 1 calc R U . . .
C01V C -0.0232(3) 0.7480(4) -0.2148(5) 0.0311(17) Uani 1 1 d . . . . .
H01M H -0.0555 0.7513 -0.1977 0.037 Uiso 1 1 calc R U . . .
H01N H -0.0052 0.7970 -0.2024 0.037 Uiso 1 1 calc R U . . .
C01W C 0.2546(3) 0.7697(4) -0.0089(5) 0.0295(17) Uani 1 1 d . . . . .
H7BA H 0.2230 0.7860 0.0001 0.035 Uiso 1 1 calc R U . . .
C01X C 0.7249(4) 0.8483(5) 0.2777(5) 0.0357(19) Uani 1 1 d . . . . .
H8AA H 0.7083 0.8750 0.2304 0.043 Uiso 1 1 calc R U . . .
C01Y C 0.0471(4) 0.6463(4) -0.0141(5) 0.0353(19) Uani 1 1 d . . . . .
H01O H 0.0191 0.6172 -0.0007 0.042 Uiso 1 1 calc R U . . .
H01P H 0.0674 0.6113 -0.0384 0.042 Uiso 1 1 calc R U . . .
C01Z C 0.7770(3) 0.7725(4) 0.4195(5) 0.0314(18) Uani 1 1 d . . . . .
H9AA H 0.7947 0.7476 0.4675 0.038 Uiso 1 1 calc R U . . .
C020 C 0.7059(4) 0.8107(4) 0.4874(5) 0.0334(19) Uani 1 1 d . . . . .
H0BA H 0.7332 0.8110 0.5385 0.040 Uiso 1 1 calc R U . . .
HN H 0.6839 0.8556 0.4860 0.040 Uiso 1 1 calc R U . . .
C021 C 0.2970(3) 0.9127(4) 0.2118(5) 0.0326(18) Uani 1 1 d . . . . .
H02Q H 0.2938 0.9288 0.1558 0.039 Uiso 1 1 calc R U . . .
H02R H 0.2884 0.9564 0.2414 0.039 Uiso 1 1 calc R U . . .
C022 C 0.3535(3) 0.8887(4) 0.2507(4) 0.0283(17) Uani 1 1 d . . . . .
H02S H 0.3551 0.8612 0.3012 0.034 Uiso 1 1 calc R U . . .
H02T H 0.3752 0.9343 0.2643 0.034 Uiso 1 1 calc R U . . .
C023 C 0.0915(3) 0.7504(5) -0.1957(5) 0.0333(18) Uani 1 1 d . . . . .
H02A H 0.0713 0.7809 -0.2411 0.040 Uiso 1 1 calc R U . . .
H02B H 0.0953 0.7797 -0.1458 0.040 Uiso 1 1 calc R U . . .
C024 C 0.7976(3) 0.7705(4) 0.3518(5) 0.0301(17) Uani 1 1 d . . . . .
H024 H 0.8288 0.7449 0.3537 0.036 Uiso 1 1 calc R U . . .
C025 C 0.1366(4) 0.7025(4) 0.0533(5) 0.037(2) Uani 1 1 d . . . . .
H02C H 0.1324 0.7367 0.0076 0.055 Uiso 1 1 calc R U . . .
H02D H 0.1544 0.6568 0.0435 0.055 Uiso 1 1 calc R U . . .
H02E H 0.1570 0.7273 0.1020 0.055 Uiso 1 1 calc R U . . .
C026 C -0.0872(4) 0.5254(4) -0.1470(6) 0.038(2) Uani 1 1 d . . . . .
H02F H -0.0905 0.4993 -0.1988 0.046 Uiso 1 1 calc R U . . .
H02G H -0.0609 0.4983 -0.1054 0.046 Uiso 1 1 calc R U . . .
C027 C 0.5467(4) 0.5958(4) 0.1638(5) 0.036(2) Uani 1 1 d . . . . .
H02U H 0.5542 0.5689 0.1185 0.054 Uiso 1 1 calc R U . . .
H02V H 0.5456 0.5598 0.2063 0.054 Uiso 1 1 calc R U . . .
H02W H 0.5738 0.6331 0.1845 0.054 Uiso 1 1 calc R U . . .
C028 C 0.5334(4) 0.9095(5) 0.4268(5) 0.038(2) Uani 1 1 d . . . . .
H02X H 0.5114 0.9541 0.4224 0.057 Uiso 1 1 calc R U . . .
H02Y H 0.5670 0.9200 0.4639 0.057 Uiso 1 1 calc R U . . .
HO H 0.5172 0.8671 0.4470 0.057 Uiso 1 1 calc R U . . .
C029 C 0.7047(3) 0.8490(4) 0.3445(5) 0.0332(18) Uani 1 1 d . . . . .
H029 H 0.6735 0.8751 0.3415 0.040 Uiso 1 1 calc R U . . .
C02A C 0.1768(4) 0.8067(5) -0.2147(5) 0.042(2) Uani 1 1 d . . . . .
H02H H 0.1575 0.8374 -0.2597 0.063 Uiso 1 1 calc R U . . .
H02I H 0.2100 0.7927 -0.2237 0.063 Uiso 1 1 calc R U . . .
H02J H 0.1825 0.8357 -0.1649 0.063 Uiso 1 1 calc R U . . .
C02B C -0.0370(4) 0.7355(5) -0.3070(5) 0.044(2) Uani 1 1 d . . . . .
C02C C 0.2577(4) 0.8482(5) 0.2118(6) 0.043(2) Uani 1 1 d . . . . .
H02Z H 0.2655 0.8051 0.1815 0.065 Uiso 1 1 calc R U . . .
HP H 0.2228 0.8661 0.1867 0.065 Uiso 1 1 calc R U . . .
HQ H 0.2601 0.8327 0.2671 0.065 Uiso 1 1 calc R U . . .
C02D C 0.2739(4) 0.5690(5) 0.2053(5) 0.040(2) Uani 1 1 d . . . . .
H02 H 0.2490 0.5986 0.1652 0.060 Uiso 1 1 calc R U . . .
HR H 0.2556 0.5397 0.2373 0.060 Uiso 1 1 calc R U . . .
HS H 0.2924 0.5348 0.1781 0.060 Uiso 1 1 calc R U . . .
C02E C 0.3032(4) 1.1214(5) 0.2632(6) 0.050(3) Uani 1 1 d . . . . .
C02F C -0.1391(4) 0.5218(5) -0.1254(7) 0.050(2) Uani 1 1 d . . . . .
H02K H -0.1664 0.5401 -0.1707 0.074 Uiso 1 1 calc R U . . .
H02L H -0.1375 0.5533 -0.0782 0.074 Uiso 1 1 calc R U . . .
H02M H -0.1463 0.4696 -0.1135 0.074 Uiso 1 1 calc R U . . .
C02G C 0.3113(5) 1.1268(6) 0.1825(6) 0.061(3) Uani 1 1 d . . . . .
H8BA H 0.3361 1.0883 0.1763 0.091 Uiso 1 1 calc R U . . .
HT H 0.3247 1.1768 0.1750 0.091 Uiso 1 1 calc R U . . .
HU H 0.2785 1.1187 0.1423 0.091 Uiso 1 1 calc R U . . .
N02H N 0.2965(5) 1.1155(5) 0.3257(7) 0.090(4) Uani 1 1 d . . . . .
C0 C -0.0714(9) 0.7971(12) -0.3639(14) 0.044(5) Uiso 0.49(2) 1 d . . P A 1
H0A H -0.0814 0.7780 -0.4197 0.052 Uiso 0.49(2) 1 calc R U P A 1
H0B H -0.1033 0.8058 -0.3468 0.052 Uiso 0.49(2) 1 calc R U P A 1
C02L C -0.0803(8) 0.8156(11) -0.4278(9) 0.044(6) Uani 0.51(2) 1 d . . P A 2
H02N H -0.0543 0.7949 -0.4523 0.065 Uiso 0.51(2) 1 calc R U P A 2
H02O H -0.0893 0.8668 -0.4479 0.065 Uiso 0.51(2) 1 calc R U P A 2
H02P H -0.1112 0.7839 -0.4417 0.065 Uiso 0.51(2) 1 calc R U P A 2
C0AA C -0.0438(9) 0.8686(13) -0.3615(13) 0.060(7) Uani 0.49(2) 1 d . . P A 1
H0AA H -0.0622 0.9007 -0.4059 0.090 Uiso 0.49(2) 1 calc R U P A 1
H0AB H -0.0089 0.8588 -0.3665 0.090 Uiso 0.49(2) 1 calc R U P A 1
H0AC H -0.0418 0.8941 -0.3105 0.090 Uiso 0.49(2) 1 calc R U P A 1
C2AA C -0.0589(8) 0.8177(10) -0.3367(12) 0.031(5) Uiso 0.51(2) 1 d . . P A 2
H2AA H -0.0864 0.8319 -0.3110 0.037 Uiso 0.51(2) 1 calc R U P A 2
H2AB H -0.0310 0.8555 -0.3217 0.037 Uiso 0.51(2) 1 calc R U P A 2
C1 C 0.1518(7) 0.4936(10) -0.1499(10) 0.038(4) Uiso 0.5 1 d . . P . .
C1AA C 0.1536(7) 0.4682(10) -0.2259(11) 0.042(4) Uiso 0.5 1 d . . P . .
H1AB H 0.1642 0.5096 -0.2556 0.062 Uiso 0.5 1 calc R U P . .
H1AC H 0.1194 0.4503 -0.2554 0.062 Uiso 0.5 1 calc R U P . .
H1AD H 0.1784 0.4268 -0.2200 0.062 Uiso 0.5 1 calc R U P . .
N2 N 0.1506(8) 0.5285(11) -0.0863(12) 0.068(5) Uiso 0.5 1 d . . P . .

loop_
_atom_site_aniso_label
_atom_site_aniso_U_11
_atom_site_aniso_U_22
_atom_site_aniso_U_33
_atom_site_aniso_U_23
_atom_site_aniso_U_13
_atom_site_aniso_U_12
I001 0.0481(4) 0.0828(5) 0.0345(3) 0.0031(3) 0.0217(3) -0.0237(3)
I002 0.0917(6) 0.0293(3) 0.0830(5) 0.0116(3) 0.0602(5) 0.0182(3)
V003 0.0232(6) 0.0102(5) 0.0145(5) 0.0005(4) 0.0086(5) 0.0030(4)
V004 0.0231(6) 0.0123(5) 0.0116(5) 0.0004(4) 0.0076(4) 0.0026(5)
V005 0.0232(6) 0.0122(5) 0.0137(5) -0.0008(4) 0.0109(5) 0.0020(4)
V006 0.0283(7) 0.0160(5) 0.0238(6) 0.0075(4) 0.0146(5) 0.0034(5)
V007 0.0302(7) 0.0214(6) 0.0196(6) 0.0013(5) 0.0137(5) 0.0016(5)
V008 0.0299(7) 0.0127(5) 0.0323(6) 0.0001(5) 0.0167(6) -0.0014(5)
O009 0.016(2) 0.016(2) 0.015(2) -0.0010(17) 0.0057(18) -0.0005(18)
O00A 0.021(4) 0.010(3) 0.011(3) 0.003(2) 0.010(3) 0.006(2)
O00B 0.020(2) 0.012(2) 0.014(2) -0.0002(16) 0.0097(19) 0.0003(18)
O00C 0.024(3) 0.011(2) 0.011(2) -0.0008(16) 0.0066(19) 0.0012(18)
O00D 0.021(3) 0.014(2) 0.018(2) -0.0005(17) 0.0090(19) 0.0016(19)
O00E 0.023(3) 0.012(2) 0.014(2) -0.0002(17) 0.0075(19) 0.0003(18)
O00F 0.031(3) 0.012(2) 0.025(2) 0.0037(18) 0.018(2) 0.001(2)
O00G 0.023(4) 0.016(3) 0.019(3) 0.000(2) 0.016(3) -0.002(3)
O00H 0.024(3) 0.016(2) 0.014(2) 0.0006(17) 0.0057(19) 0.0031(19)
O00I 0.026(3) 0.020(2) 0.026(2) 0.0044(19) 0.011(2) 0.000(2)
O00J 0.030(3) 0.012(2) 0.022(2) -0.0012(18) 0.008(2) 0.001(2)
O00K 0.028(3) 0.012(2) 0.023(2) 0.0003(18) 0.012(2) 0.0040(19)
O00L 0.023(3) 0.024(2) 0.020(2) -0.0007(19) 0.013(2) 0.001(2)
O00M 0.028(3) 0.015(2) 0.030(3) 0.0018(19) 0.019(2) -0.001(2)
O00N 0.027(3) 0.019(2) 0.024(2) 0.0005(19) 0.014(2) 0.001(2)
O00O 0.034(3) 0.022(2) 0.020(2) 0.0071(19) 0.012(2) 0.002(2)
O00P 0.036(3) 0.023(2) 0.028(3) -0.001(2) 0.016(2) 0.001(2)
O00Q 0.030(3) 0.030(3) 0.029(3) 0.010(2) 0.022(2) 0.010(2)
O00R 0.038(3) 0.019(2) 0.047(3) -0.004(2) 0.020(3) -0.005(2)
O00S 0.032(3) 0.024(3) 0.032(3) 0.010(2) 0.019(2) 0.006(2)
O00T 0.051(4) 0.030(3) 0.020(2) -0.005(2) 0.019(2) 0.000(3)
O00U 0.042(3) 0.025(3) 0.029(3) -0.003(2) 0.024(2) -0.009(2)
N00V 0.031(3) 0.016(3) 0.013(3) 0.005(2) 0.007(2) 0.001(2)
N00W 0.039(4) 0.019(3) 0.027(3) -0.004(2) 0.016(3) -0.004(3)
C00X 0.025(4) 0.024(3) 0.022(3) 0.005(3) 0.010(3) -0.006(3)
C00Y 0.026(4) 0.022(3) 0.022(3) 0.001(3) 0.012(3) -0.002(3)
C00Z 0.018(4) 0.034(4) 0.017(3) 0.002(3) 0.004(3) -0.003(3)
C010 0.030(4) 0.044(4) 0.017(3) 0.003(3) 0.012(3) 0.006(4)
C011 0.029(4) 0.011(3) 0.020(3) -0.002(2) 0.015(3) -0.005(3)
C012 0.029(4) 0.013(3) 0.016(3) -0.005(2) 0.008(3) 0.000(3)
C013 0.034(4) 0.026(4) 0.015(3) 0.003(3) 0.011(3) -0.003(3)
C014 0.028(4) 0.019(3) 0.019(3) 0.003(3) 0.009(3) -0.006(3)
C015 0.037(5) 0.026(4) 0.016(3) 0.008(3) 0.013(3) -0.007(3)
C016 0.027(4) 0.021(3) 0.029(4) 0.006(3) 0.009(3) 0.002(3)
C017 0.019(4) 0.014(3) 0.028(4) -0.005(3) 0.009(3) -0.001(3)
C018 0.030(4) 0.016(3) 0.031(4) 0.005(3) 0.023(3) 0.002(3)
C019 0.029(4) 0.026(4) 0.032(4) 0.002(3) 0.019(3) 0.002(3)
C01A 0.024(4) 0.023(3) 0.024(3) 0.002(3) 0.005(3) 0.001(3)
C01B 0.035(5) 0.018(3) 0.031(4) 0.000(3) 0.014(3) -0.012(3)
C01C 0.025(4) 0.017(3) 0.027(4) 0.000(3) 0.007(3) -0.002(3)
C01D 0.028(4) 0.022(3) 0.019(3) -0.002(3) 0.009(3) -0.008(3)
C01E 0.034(4) 0.022(3) 0.022(3) 0.004(3) 0.011(3) -0.007(3)
C01F 0.031(4) 0.017(3) 0.030(4) 0.002(3) 0.019(3) 0.002(3)
C01G 0.021(4) 0.014(3) 0.019(3) 0.002(2) 0.006(3) 0.000(3)
C01H 0.027(4) 0.019(3) 0.023(3) -0.001(3) 0.010(3) -0.002(3)
C01I 0.036(5) 0.014(3) 0.033(4) -0.007(3) 0.014(3) -0.006(3)
C01J 0.029(4) 0.021(3) 0.029(4) 0.000(3) 0.010(3) -0.001(3)
C01K 0.037(5) 0.027(4) 0.030(4) -0.001(3) 0.015(4) -0.010(3)
C01L 0.046(5) 0.031(4) 0.022(4) 0.008(3) 0.016(4) 0.008(4)
C01M 0.032(4) 0.030(4) 0.025(4) -0.005(3) 0.015(3) 0.000(3)
C01N 0.041(5) 0.033(4) 0.029(4) -0.008(3) 0.015(4) -0.005(4)
C01O 0.028(4) 0.026(4) 0.042(4) 0.010(3) 0.017(4) 0.001(3)
C01P 0.028(4) 0.022(3) 0.038(4) 0.004(3) 0.020(4) 0.001(3)
C01Q 0.041(5) 0.031(4) 0.027(4) 0.006(3) 0.001(4) -0.011(4)
C01R 0.041(5) 0.024(4) 0.032(4) -0.007(3) 0.025(4) -0.002(3)
C01S 0.032(5) 0.026(4) 0.038(4) -0.001(3) 0.017(4) -0.001(3)
C01T 0.045(5) 0.037(4) 0.040(5) -0.003(4) 0.029(4) -0.015(4)
C01U 0.044(5) 0.025(4) 0.028(4) -0.011(3) 0.018(4) -0.012(3)
C01V 0.028(4) 0.024(4) 0.046(5) -0.003(3) 0.019(4) 0.002(3)
C01W 0.028(4) 0.033(4) 0.033(4) 0.011(3) 0.018(3) 0.002(3)
C01X 0.042(5) 0.029(4) 0.034(4) 0.009(3) 0.006(4) -0.005(4)
C01Y 0.055(6) 0.025(4) 0.029(4) -0.002(3) 0.018(4) -0.014(4)
C01Z 0.031(5) 0.032(4) 0.031(4) 0.009(3) 0.008(3) -0.005(3)
C020 0.049(5) 0.025(4) 0.033(4) 0.004(3) 0.022(4) -0.013(4)
C021 0.047(5) 0.020(3) 0.032(4) 0.001(3) 0.014(4) 0.002(4)
C022 0.030(4) 0.032(4) 0.027(4) 0.001(3) 0.015(3) -0.002(3)
C023 0.036(5) 0.037(4) 0.031(4) -0.005(3) 0.017(4) -0.006(4)
C024 0.030(4) 0.030(4) 0.033(4) 0.006(3) 0.014(3) -0.003(3)
C025 0.049(6) 0.027(4) 0.041(5) -0.006(3) 0.025(4) -0.006(4)
C026 0.046(5) 0.027(4) 0.048(5) 0.002(4) 0.023(4) -0.001(4)
C027 0.048(5) 0.027(4) 0.039(4) 0.006(3) 0.021(4) 0.017(4)
C028 0.057(6) 0.029(4) 0.025(4) -0.001(3) 0.005(4) -0.015(4)
C029 0.032(5) 0.025(4) 0.043(5) -0.001(3) 0.010(4) -0.009(3)
C02A 0.045(6) 0.047(5) 0.040(5) -0.013(4) 0.025(4) -0.015(4)
C02B 0.057(6) 0.042(5) 0.033(4) 0.010(4) 0.014(4) 0.001(5)
C02C 0.039(5) 0.039(5) 0.054(5) 0.007(4) 0.016(4) 0.000(4)
C02D 0.039(5) 0.032(4) 0.047(5) 0.004(4) 0.009(4) -0.012(4)
C02E 0.069(7) 0.033(5) 0.064(6) -0.005(4) 0.047(6) 0.001(5)
C02F 0.038(6) 0.040(5) 0.076(7) 0.009(5) 0.026(5) -0.001(4)
C02G 0.071(8) 0.062(7) 0.065(7) 0.023(5) 0.044(6) 0.036(6)
N02H 0.159(12) 0.052(6) 0.087(7) -0.034(5) 0.082(8) -0.033(7)
C02L 0.056(13) 0.052(11) 0.021(9) 0.005(7) 0.008(8) 0.028(9)
C0AA 0.054(14) 0.073(16) 0.042(11) 0.015(10) -0.009(10) 0.002(12)

loop_
_atom_type_symbol
_atom_type_description
_atom_type_scat_dispersion_real
_atom_type_scat_dispersion_imag
_atom_type_scat_source
C C 0.0033 0.0016 'International Tables Vol C Tables 4.2.6.8 and 6.1.1.4'
H H 0.0000 0.0000 'International Tables Vol C Tables 4.2.6.8 and 6.1.1.4'
I I -0.4742 1.8119 'International Tables Vol C Tables 4.2.6.8 and 6.1.1.4'
N N 0.0061 0.0033 'International Tables Vol C Tables 4.2.6.8 and 6.1.1.4'
O O 0.0106 0.0060 'International Tables Vol C Tables 4.2.6.8 and 6.1.1.4'
V V 0.3005 0.5294 'International Tables Vol C Tables 4.2.6.8 and 6.1.1.4'

loop_
_geom_angle_atom_site_label_1
_geom_angle_atom_site_label_2
_geom_angle_atom_site_label_3
_geom_angle
_geom_angle_site_symmetry_1
_geom_angle_site_symmetry_3
O00K V003 O00E 104.7(2) . .
O00K V003 O00D 102.5(2) . .
O00E V003 O00D 93.3(2) . .
O00K V003 O00B 97.1(2) . .
O00E V003 O00B 93.5(2) . .
O00D V003 O00B 156.81(19) . .
O00K V003 O00C 95.5(2) . .
O00E V003 O00C 159.80(19) . .
O00D V003 O00C 82.74(19) . .
O00B V003 O00C 83.21(18) . .
O00K V003 O00A 171.69(19) . .
O00E V003 O00A 82.97(14) . .
O00D V003 O00A 79.83(13) . .
O00B V003 O00A 79.07(12) . .
O00C V003 O00A 76.83(12) . .
O00K V003 V005 134.96(17) . .
O00E V003 V005 85.40(14) . .
O00D V003 V005 32.46(13) . .
O00B V003 V005 126.46(13) . .
O00C V003 V005 80.67(12) . .
O00A V003 V005 47.60(3) . .
O00K V003 V004 139.57(18) . .
O00E V003 V004 35.59(14) . .
O00D V003 V004 90.36(14) . .
O00B V003 V004 82.49(13) . .
O00C V003 V004 124.35(12) . .
O00A V003 V004 47.69(3) . .
V005 V003 V004 66.28(4) . .
O00J V004 O00H 105.3(2) . .
O00J V004 O00E 103.3(2) . .
O00H V004 O00E 93.1(2) . .
O00J V004 O00C 97.9(2) . 3_666
O00H V004 O00C 93.7(2) . 3_666
O00E V004 O00C 155.13(18) . 3_666
O00J V004 O009 95.3(2) . 3_666
O00H V004 O009 159.4(2) . 3_666
O00E V004 O009 82.61(17) . 3_666
O00C V004 O009 82.64(17) 3_666 3_666
O00J V004 O00A 171.10(18) . .
O00H V004 O00A 83.13(15) . .
O00E V004 O00A 78.84(14) . .
O00C V004 O00A 78.28(13) 3_666 .
O009 V004 O00A 76.28(13) 3_666 .
O00J V004 V003 135.33(16) . .
O00H V004 V003 85.11(15) . .
O00E V004 V003 32.09(14) . .
O00C V004 V003 125.12(13) 3_666 .
O009 V004 V003 80.60(12) 3_666 .
O00A V004 V003 47.03(3) . .
O00J V004 V005 140.57(18) . 3_666
O00H V004 V005 36.07(15) . 3_666
O00E V004 V005 89.71(15) . 3_666
O00C V004 V005 81.91(14) 3_666 3_666
O009 V004 V005 123.48(13) 3_666 3_666
O00A V004 V005 47.38(3) . 3_666
V003 V004 V005 65.63(4) . 3_666
O00L V005 O00D 104.1(2) . .
O00L V005 O00H 102.5(2) . 3_666
O00D V005 O00H 93.9(2) . 3_666
O00L V005 O009 97.8(2) . 3_666
O00D V005 O009 93.46(19) . 3_666
O00H V005 O009 155.95(19) 3_666 3_666
O00L V005 O00B 96.8(2) . 3_666
O00D V005 O00B 159.12(19) . 3_666
O00H V005 O00B 82.50(18) 3_666 3_666
O009 V005 O00B 82.51(17) 3_666 3_666
O00L V005 O00A 172.63(17) . .
O00D V005 O00A 82.76(15) . .
O00H V005 O00A 79.50(14) 3_666 .
O009 V005 O00A 78.75(13) 3_666 .
O00B V005 O00A 76.36(12) 3_666 .
O00L V005 V003 139.30(17) . .
O00D V005 V003 35.86(14) . .
O00H V005 V003 90.21(14) 3_666 .
O009 V005 V003 82.49(13) 3_666 .
O00B V005 V003 123.34(12) 3_666 .
O00A V005 V003 47.16(3) . .
O00L V005 V004 134.74(18) . 3_666
O00D V005 V004 85.35(16) . 3_666
O00H V005 V004 32.19(13) 3_666 3_666
O009 V005 V004 126.14(14) 3_666 3_666
O00B V005 V004 80.68(13) 3_666 3_666
O00A V005 V004 47.61(3) . 3_666
V003 V005 V004 65.82(4) . 3_666
O00S V006 O00O 104.5(2) . .
O00S V006 O00M 103.3(2) . .
O00O V006 O00M 93.7(2) . .
O00S V006 O00I 96.5(2) . .
O00O V006 O00I 92.5(2) . .
O00M V006 O00I 157.0(2) . .
O00S V006 O00N 95.6(2) . .
O00O V006 O00N 159.7(2) . .
O00M V006 O00N 83.97(19) . .
O00I V006 O00N 82.56(19) . .
O00S V006 O00G 171.15(18) . .
O00O V006 O00G 83.34(16) . .
O00M V006 O00G 79.90(15) . .
O00I V006 O00G 78.88(15) . .
O00N V006 O00G 76.38(14) . .
O00S V006 V007 139.80(19) . 3_575
O00O V006 V007 35.85(16) . 3_575
O00M V006 V007 89.54(15) . 3_575
O00I V006 V007 82.65(15) . 3_575
O00N V006 V007 123.83(14) . 3_575
O00G V006 V007 47.64(3) . 3_575
O00S V006 V008 135.6(2) . .
O00O V006 V008 86.82(18) . .
O00M V006 V008 32.45(14) . .
O00I V006 V008 126.19(15) . .
O00N V006 V008 80.43(15) . .
O00G V006 V008 47.57(3) . .
V007 V006 V008 66.26(4) 3_575 .
O00T V007 O00P 104.6(3) . .
O00T V007 O00O 103.4(2) . 3_575
O00P V007 O00O 93.4(2) . 3_575
O00T V007 O00N 96.8(2) . .
O00P V007 O00N 92.3(2) . .
O00O V007 O00N 156.8(2) 3_575 .
O00T V007 O00F 95.7(2) . .
O00P V007 O00F 159.5(2) . .
O00O V007 O00F 84.5(2) 3_575 .
O00N V007 O00F 82.4(2) . .
O00T V007 O00G 171.4(2) . .
O00P V007 O00G 82.83(16) . .
O00O V007 O00G 80.11(14) 3_575 .
O00N V007 O00G 78.30(13) . .
O00F V007 O00G 76.72(13) . .
O00T V007 V006 136.2(2) . 3_575
O00P V007 V006 86.08(17) . 3_575
O00O V007 V006 32.84(14) 3_575 3_575
O00N V007 V006 125.51(14) . 3_575
O00F V007 V006 81.08(13) . 3_575
O00G V007 V006 47.41(3) . 3_575
O00T V007 V008 139.4(2) . .
O00P V007 V008 35.43(16) . .
O00O V007 V008 89.67(15) 3_575 .
O00N V007 V008 82.04(14) . .
O00F V007 V008 124.08(13) . .
O00G V007 V008 47.58(3) . .
V006 V007 V008 66.00(4) 3_575 .
O00R V008 O00M 105.4(3) . .
O00R V008 O00P 102.0(3) . .
O00M V008 O00P 94.3(2) . .
O00R V008 O00F 98.3(2) . 3_575
O00M V008 O00F 91.9(2) . 3_575
O00P V008 O00F 156.3(2) . 3_575
O00R V008 O00I 95.1(2) . 3_575
O00M V008 O00I 159.3(2) . 3_575
O00P V008 O00I 84.0(2) . 3_575
O00F V008 O00I 82.16(19) 3_575 3_575
O00R V008 O00G 171.4(2) . .
O00M V008 O00G 82.70(16) . .
O00P V008 O00G 79.84(16) . .
O00F V008 O00G 78.33(14) 3_575 .
O00I V008 O00G 76.73(14) 3_575 .
O00R V008 V007 134.5(2) . .
O00M V008 V007 86.55(15) . .
O00P V008 V007 32.57(16) . .
O00F V008 V007 125.53(14) 3_575 .
O00I V008 V007 81.01(14) 3_575 .
O00G V008 V007 47.44(3) . .
O00R V008 V006 140.6(2) . .
O00M V008 V006 35.63(15) . .
O00P V008 V006 89.78(17) . .
O00F V008 V006 82.09(15) 3_575 .
O00I V008 V006 123.71(14) 3_575 .
O00G V008 V006 47.20(3) . .
V007 V008 V006 65.94(4) . .
C017 O009 V005 119.8(4) . 3_666
C017 O009 V004 117.8(4) . 3_666
V005 O009 V004 109.4(2) 3_666 3_666
V003 O00A V003 179.998(13) . 3_666
V003 O00A V005 85.24(4) . .
V003 O00A V005 94.76(4) 3_666 .
V003 O00A V005 94.76(4) . 3_666
V003 O00A V005 85.24(4) 3_666 3_666
V005 O00A V005 180.0 . 3_666
V003 O00A V004 85.29(4) . .
V003 O00A V004 94.71(4) 3_666 .
V005 O00A V004 94.99(4) . .
V005 O00A V004 85.01(4) 3_666 .
V003 O00A V004 94.71(4) . 3_666
V003 O00A V004 85.29(4) 3_666 3_666
V005 O00A V004 85.01(4) . 3_666
V005 O00A V004 94.99(4) 3_666 3_666
V004 O00A V004 180.0 . 3_666
C011 O00B V003 119.6(3) . .
C011 O00B V005 117.8(4) . 3_666
V003 O00B V005 109.30(19) . 3_666
C01G O00C V004 118.9(4) . 3_666
C01G O00C V003 118.2(3) . .
V004 O00C V003 109.7(2) 3_666 .
V005 O00D V003 111.7(2) . .
V003 O00E V004 112.3(2) . .
C01F O00F V008 119.1(4) . 3_575
C01F O00F V007 118.4(4) . .
V008 O00F V007 109.4(2) 3_575 .
V006 O00G V006 180.00(6) . 3_575
V006 O00G V007 95.05(4) . .
V006 O00G V007 84.95(4) 3_575 .
V006 O00G V007 84.95(4) . 3_575
V006 O00G V007 95.05(4) 3_575 3_575
V007 O00G V007 180.0 . 3_575
V006 O00G V008 94.77(5) . 3_575
V006 O00G V008 85.23(5) 3_575 3_575
V007 O00G V008 95.01(4) . 3_575
V007 O00G V008 84.99(4) 3_575 3_575
V006 O00G V008 85.23(5) . .
V006 O00G V008 94.77(5) 3_575 .
V007 O00G V008 84.99(4) . .
V007 O00G V008 95.01(4) 3_575 .
V008 O00G V008 180.0 3_575 .
V004 O00H V005 111.7(2) . 3_666
C01J O00I V006 119.8(4) . .
C01J O00I V008 118.4(4) . 3_575
V006 O00I V008 109.0(2) . 3_575
V008 O00M V006 111.9(2) . .
C018 O00N V007 119.4(4) . .
C018 O00N V006 117.2(4) . .
V007 O00N V006 109.8(2) . .
V006 O00O V007 111.3(2) . 3_575
V007 O00P V008 112.0(3) . .
C019 O00Q C01P 113.8(5) . .
C01H O00U C020 110.4(5) . .
C013 N00V C00X 111.4(5) . .
C013 N00V C015 107.0(5) . .
C00X N00V C015 110.0(6) . .
C013 N00V C014 110.0(5) . .
C00X N00V C014 108.0(5) . .
C015 N00V C014 110.5(5) . .
C01U N00W C01I 111.1(5) . .
C01U N00W C01M 110.1(6) . .
C01I N00W C01M 107.3(5) . .
C01U N00W C01V 106.9(6) . .
C01I N00W C01V 110.2(6) . .
C01M N00W C01V 111.2(5) . .
N00V C00X C022 115.4(6) . .
N00V C00X H00A 108.4 . .
C022 C00X H00A 108.4 . .
N00V C00X H00B 108.4 . .
C022 C00X H00B 108.4 . .
H00A C00X H00B 107.5 . .
C00Z C00Y C01W 119.3(7) . .
C00Z C00Y C019 118.6(6) . .
C01W C00Y C019 122.0(7) . .
C010 C00Z C00Y 120.9(7) . .
C010 C00Z H00Z 119.5 . .
C00Y C00Z H00Z 119.5 . .
C01L C010 C00Z 119.3(7) . .
C01L C010 H010 120.3 . .
C00Z C010 H010 120.3 . .
O00B C011 C012 112.1(5) . .
O00B C011 H4AA 109.2 . .
C012 C011 H4AA 109.2 . .
O00B C011 H 109.2 . .
C012 C011 H 109.2 . .
H4AA C011 H 107.9 . .
C01H C012 C011 109.7(5) . .
C01H C012 C01G 105.2(5) . .
C011 C012 C01G 111.4(6) . .
C01H C012 C017 110.7(6) . .
C011 C012 C017 109.8(5) . .
C01G C012 C017 109.9(5) . .
N00V C013 C01E 115.2(5) . .
N00V C013 H01Q 108.5 . .
C01E C013 H01Q 108.5 . .
N00V C013 H01R 108.5 . .
C01E C013 H01R 108.5 . .
H01Q C013 H01R 107.5 . .
C016 C014 N00V 115.4(5) . .
C016 C014 H01S 108.4 . .
N00V C014 H01S 108.4 . .
C016 C014 H01T 108.4 . .
N00V C014 H01T 108.4 . .
H01S C014 H01T 107.5 . .
N00V C015 C01D 115.9(5) . .
N00V C015 H01U 108.3 . .
C01D C015 H01U 108.3 . .
N00V C015 H01V 108.3 . .
C01D C015 H01V 108.3 . .
H01U C015 H01V 107.4 . .
C014 C016 C01K 110.3(6) . .
C014 C016 H01W 109.6 . .
C01K C016 H01W 109.6 . .
C014 C016 H01X 109.6 . .
C01K C016 H01X 109.6 . .
H01W C016 H01X 108.1 . .
O009 C017 C012 111.6(5) . .
O009 C017 H5AA 109.3 . .
C012 C017 H5AA 109.3 . .
O009 C017 HA 109.3 . .
C012 C017 HA 109.3 . .
H5AA C017 HA 108.0 . .
O00N C018 C01C 113.6(5) . .
O00N C018 H1BA 108.8 . .
C01C C018 H1BA 108.8 . .
O00N C018 HB 108.8 . .
C01C C018 HB 108.8 . .
H1BA C018 HB 107.7 . .
O00Q C019 C00Y 109.8(6) . .
O00Q C019 H2BA 109.7 . .
C00Y C019 H2BA 109.7 . .
O00Q C019 HC 109.7 . .
C00Y C019 HC 109.7 . .
H2BA C019 HC 108.2 . .
C02D C01A C01D 112.0(6) . .
C02D C01A H01Y 109.2 . .
C01D C01A H01Y 109.2 . .
C02D C01A HD 109.2 . .
C01D C01A HD 109.2 . .
H01Y C01A HD 107.9 . .
C029 C01B C01Z 118.2(7) . .
C029 C01B C020 120.5(8) . .
C01Z C01B C020 121.3(7) . .
C01J C01C C01F 110.5(6) . .
C01J C01C C01P 110.6(6) . .
C01F C01C C01P 107.3(6) . .
C01J C01C C018 110.0(6) . .
C01F C01C C018 109.5(6) . .
C01P C01C C018 108.9(6) . .
C015 C01D C01A 109.1(5) . .
C015 C01D H01Z 109.9 . .
C01A C01D H01Z 109.9 . .
C015 C01D HE 109.9 . .
C01A C01D HE 109.9 . .
H01Z C01D HE 108.3 . .
C013 C01E C01Q 111.4(6) . .
C013 C01E H01 109.4 . .
C01Q C01E H01 109.4 . .
C013 C01E HF 109.4 . .
C01Q C01E HF 109.4 . .
H01 C01E HF 108.0 . .
O00F C01F C01C 112.2(5) . .
O00F C01F H3BA 109.2 . .
C01C C01F H3BA 109.2 . .
O00F C01F HG 109.2 . .
C01C C01F HG 109.2 . .
H3BA C01F HG 107.9 . .
O00C C01G C012 112.0(5) . .
O00C C01G H6AA 109.2 . .
C012 C01G H6AA 109.2 . .
O00C C01G HH 109.2 . .
C012 C01G HH 109.2 . .
H6AA C01G HH 107.9 . .
O00U C01H C012 110.0(5) . .
O00U C01H H7AA 109.7 . .
C012 C01H H7AA 109.7 . .
O00U C01H HI 109.7 . .
C012 C01H HI 109.7 . .
H7AA C01H HI 108.2 . .
N00W C01I C01S 114.5(6) . .
N00W C01I H01A 108.6 . .
C01S C01I H01A 108.6 . .
N00W C01I H01B 108.6 . .
C01S C01I H01B 108.6 . .
H01A C01I H01B 107.6 . .
O00I C01J C01C 112.0(6) . .
O00I C01J H4BA 109.2 . .
C01C C01J H4BA 109.2 . .
O00I C01J HJ 109.2 . .
C01C C01J HJ 109.2 . .
H4BA C01J HJ 107.9 . .
C027 C01K C016 110.5(6) . .
C027 C01K H1AA 109.5 . .
C016 C01K H1AA 109.5 . .
C027 C01K HK 109.5 . .
C016 C01K HK 109.5 . .
H1AA C01K HK 108.1 . .
C01O C01L C010 121.3(7) . .
C01O C01L I002 119.4(6) . .
C010 C01L I002 119.2(6) . .
C023 C01M N00W 114.7(6) . .
C023 C01M H01C 108.6 . .
N00W C01M H01C 108.6 . .
C023 C01M H01D 108.6 . .
N00W C01M H01D 108.6 . .
H01C C01M H01D 107.6 . .
C023 C01N C02A 113.3(7) . .
C023 C01N H01E 108.9 . .
C02A C01N H01E 108.9 . .
C023 C01N H01F 108.9 . .
C02A C01N H01F 108.9 . .
H01E C01N H01F 107.7 . .
C01L C01O C01W 119.1(7) . .
C01L C01O H5BA 120.4 . .
C01W C01O H5BA 120.4 . .
O00Q C01P C01C 109.6(5) . .
O00Q C01P H6BA 109.7 . .
C01C C01P H6BA 109.7 . .
O00Q C01P HL 109.7 . .
C01C C01P HL 109.7 . .
H6BA C01P HL 108.2 . .
C028 C01Q C01E 114.2(7) . .
C028 C01Q H3AA 108.7 . .
C01E C01Q H3AA 108.7 . .
C028 C01Q HM 108.7 . .
C01E C01Q HM 108.7 . .
H3AA C01Q HM 107.6 . .
C025 C01R C01Y 111.6(6) . .
C025 C01R H01G 109.3 . .
C01Y C01R H01G 109.3 . .
C025 C01R H01H 109.3 . .
C01Y C01R H01H 109.3 . .
H01G C01R H01H 108.0 . .
C026 C01S C01I 111.3(6) . .
C026 C01S H01I 109.4 . .
C01I C01S H01I 109.4 . .
C026 C01S H01J 109.4 . .
C01I C01S H01J 109.4 . .
H01I C01S H01J 108.0 . .
C01X C01T C024 122.7(7) . .
C01X C01T I001 118.9(6) . .
C024 C01T I001 118.4(6) . .
N00W C01U C01Y 114.6(6) . .
N00W C01U H01K 108.6 . .
C01Y C01U H01K 108.6 . .
N00W C01U H01L 108.6 . .
C01Y C01U H01L 108.6 . .
H01K C01U H01L 107.6 . .
C02B C01V N00W 114.6(6) . .
C02B C01V H01M 108.6 . .
N00W C01V H01M 108.6 . .
C02B C01V H01N 108.6 . .
N00W C01V H01N 108.6 . .
H01M C01V H01N 107.6 . .
C00Y C01W C01O 119.9(7) . .
C00Y C01W H7BA 120.0 . .
C01O C01W H7BA 120.0 . .
C029 C01X C01T 118.9(8) . .
C029 C01X H8AA 120.6 . .
C01T C01X H8AA 120.6 . .
C01R C01Y C01U 110.6(6) . .
C01R C01Y H01O 109.5 . .
C01U C01Y H01O 109.5 . .
C01R C01Y H01P 109.5 . .
C01U C01Y H01P 109.5 . .
H01O C01Y H01P 108.1 . .
C024 C01Z C01B 120.9(7) . .
C024 C01Z H9AA 119.6 . .
C01B C01Z H9AA 119.6 . .
O00U C020 C01B 107.3(6) . .
O00U C020 H0BA 110.2 . .
C01B C020 H0BA 110.2 . .
O00U C020 HN 110.2 . .
C01B C020 HN 110.2 . .
H0BA C020 HN 108.5 . .
C022 C021 C02C 112.7(6) . .
C022 C021 H02Q 109.1 . .
C02C C021 H02Q 109.1 . .
C022 C021 H02R 109.1 . .
C02C C021 H02R 109.1 . .
H02Q C021 H02R 107.8 . .
C021 C022 C00X 112.1(6) . .
C021 C022 H02S 109.2 . .
C00X C022 H02S 109.2 . .
C021 C022 H02T 109.2 . .
C00X C022 H02T 109.2 . .
H02S C022 H02T 107.9 . .
C01N C023 C01M 110.4(7) . .
C01N C023 H02A 109.6 . .
C01M C023 H02A 109.6 . .
C01N C023 H02B 109.6 . .
C01M C023 H02B 109.6 . .
H02A C023 H02B 108.1 . .
C01T C024 C01Z 117.8(8) . .
C01T C024 H024 121.1 . .
C01Z C024 H024 121.1 . .
C01R C025 H02C 109.5 . .
C01R C025 H02D 109.5 . .
H02C C025 H02D 109.5 . .
C01R C025 H02E 109.5 . .
H02C C025 H02E 109.5 . .
H02D C025 H02E 109.5 . .
C02F C026 C01S 112.8(7) . .
C02F C026 H02F 109.0 . .
C01S C026 H02F 109.0 . .
C02F C026 H02G 109.0 . .
C01S C026 H02G 109.0 . .
H02F C026 H02G 107.8 . .
C01K C027 H02U 109.5 . .
C01K C027 H02V 109.5 . .
H02U C027 H02V 109.5 . .
C01K C027 H02W 109.5 . .
H02U C027 H02W 109.5 . .
H02V C027 H02W 109.5 . .
C01Q C028 H02X 109.5 . .
C01Q C028 H02Y 109.5 . .
H02X C028 H02Y 109.5 . .
C01Q C028 HO 109.5 . .
H02X C028 HO 109.5 . .
H02Y C028 HO 109.5 . .
C01X C029 C01B 121.5(8) . .
C01X C029 H029 119.3 . .
C01B C029 H029 119.3 . .
C01N C02A H02H 109.5 . .
C01N C02A H02I 109.5 . .
H02H C02A H02I 109.5 . .
C01N C02A H02J 109.5 . .
H02H C02A H02J 109.5 . .
H02I C02A H02J 109.5 . .
C01V C02B C0 118.6(11) . .
C01V C02B C2AA 99.6(9) . .
C021 C02C H02Z 109.5 . .
C021 C02C HP 109.5 . .
H02Z C02C HP 109.5 . .
C021 C02C HQ 109.5 . .
H02Z C02C HQ 109.5 . .
HP C02C HQ 109.5 . .
C01A C02D H02 109.5 . .
C01A C02D HR 109.5 . .
H02 C02D HR 109.5 . .
C01A C02D HS 109.5 . .
H02 C02D HS 109.5 . .
HR C02D HS 109.5 . .
N02H C02E C02G 178.3(12) . .
C026 C02F H02K 109.5 . .
C026 C02F H02L 109.5 . .
H02K C02F H02L 109.5 . .
C026 C02F H02M 109.5 . .
H02K C02F H02M 109.5 . .
H02L C02F H02M 109.5 . .
C02E C02G H8BA 109.5 . .
C02E C02G HT 109.5 . .
H8BA C02G HT 109.5 . .
C02E C02G HU 109.5 . .
H8BA C02G HU 109.5 . .
HT C02G HU 109.5 . .
C0AA C0 C02B 111.6(17) . .
C0AA C0 H0A 109.3 . .
C02B C0 H0A 109.3 . .
C0AA C0 H0B 109.3 . .
C02B C0 H0B 109.3 . .
H0A C0 H0B 108.0 . .
C2AA C02L H02N 109.5 . .
C2AA C02L H02O 109.5 . .
H02N C02L H02O 109.5 . .
C2AA C02L H02P 109.5 . .
H02N C02L H02P 109.5 . .
H02O C02L H02P 109.5 . .
C0 C0AA H0AA 109.5 . .
C0 C0AA H0AB 109.5 . .
H0AA C0AA H0AB 109.5 . .
C0 C0AA H0AC 109.5 . .
H0AA C0AA H0AC 109.5 . .
H0AB C0AA H0AC 109.5 . .
C02L C2AA C02B 108.3(14) . .
C02L C2AA H2AA 110.0 . .
C02B C2AA H2AA 110.0 . .
C02L C2AA H2AB 110.0 . .
C02B C2AA H2AB 110.0 . .
H2AA C2AA H2AB 108.4 . .
N2 C1 C1AA 169.6(19) . .
C1 C1AA H1AB 109.5 . .
C1 C1AA H1AC 109.5 . .
H1AB C1AA H1AC 109.5 . .
C1 C1AA H1AD 109.5 . .
H1AB C1AA H1AD 109.5 . .
H1AC C1AA H1AD 109.5 . .

loop_
_geom_bond_atom_site_label_1
_geom_bond_atom_site_label_2
_geom_bond_distance
_geom_bond_site_symmetry_2
I001 C01T 2.113(8) .
I002 C01L 2.103(8) .
V003 O00K 1.614(4) .
V003 O00E 1.742(4) .
V003 O00D 1.908(4) .
V003 O00B 1.958(4) .
V003 O00C 2.064(5) .
V003 O00A 2.2270(10) .
V003 V005 3.0265(15) .
V003 V004 3.0333(15) .
V004 O00J 1.600(5) .
V004 O00H 1.741(5) .
V004 O00E 1.908(4) .
V004 O00C 1.964(4) 3_666
V004 O009 2.086(4) 3_666
V004 O00A 2.2507(11) .
V004 V005 3.0361(17) 3_666
V005 O00L 1.616(5) .
V005 O00D 1.748(4) .
V005 O00H 1.924(5) 3_666
V005 O009 1.971(4) 3_666
V005 O00B 2.074(4) 3_666
V005 O00A 2.2428(11) .
V005 V004 3.0360(17) 3_666
V006 O00S 1.600(5) .
V006 O00O 1.757(5) .
V006 O00M 1.903(5) .
V006 O00I 1.976(5) .
V006 O00N 2.068(5) .
V006 O00G 2.2311(12) .
V006 V007 3.0188(17) 3_575
V006 V008 3.0301(19) .
V007 O00T 1.610(5) .
V007 O00P 1.758(5) .
V007 O00O 1.898(5) 3_575
V007 O00N 1.962(5) .
V007 O00F 2.069(5) .
V007 O00G 2.2392(11) .
V007 V006 3.0188(17) 3_575
V007 V008 3.0286(17) .
V008 O00R 1.602(5) .
V008 O00M 1.753(5) .
V008 O00P 1.894(5) .
V008 O00F 1.982(5) 3_575
V008 O00I 2.068(5) 3_575
V008 O00G 2.2442(12) .
O009 C017 1.429(8) .
O009 V005 1.971(4) 3_666
O009 V004 2.086(4) 3_666
O00A V003 2.2270(10) 3_666
O00A V005 2.2428(11) 3_666
O00A V004 2.2507(11) 3_666
O00B C011 1.442(8) .
O00B V005 2.074(4) 3_666
O00C C01G 1.439(8) .
O00C V004 1.964(4) 3_666
O00F C01F 1.432(9) .
O00F V008 1.982(5) 3_575
O00G V006 2.2312(12) 3_575
O00G V007 2.2392(11) 3_575
O00G V008 2.2442(12) 3_575
O00H V005 1.924(5) 3_666
O00I C01J 1.420(9) .
O00I V008 2.068(5) 3_575
O00N C018 1.420(8) .
O00O V007 1.898(5) 3_575
O00Q C019 1.419(8) .
O00Q C01P 1.428(8) .
O00U C01H 1.426(8) .
O00U C020 1.438(8) .
N00V C013 1.513(9) .
N00V C00X 1.522(9) .
N00V C015 1.522(8) .
N00V C014 1.526(8) .
N00W C01U 1.511(9) .
N00W C01I 1.525(8) .
N00W C01M 1.528(10) .
N00W C01V 1.531(10) .
C00X C022 1.537(10) .
C00X H00A 0.9700 .
C00X H00B 0.9700 .
C00Y C00Z 1.390(10) .
C00Y C01W 1.391(10) .
C00Y C019 1.516(9) .
C00Z C010 1.379(11) .
C00Z H00Z 0.9300 .
C010 C01L 1.382(11) .
C010 H010 0.9300 .
C011 C012 1.527(9) .
C011 H4AA 0.9700 .
C011 H 0.9700 .
C012 C01H 1.525(9) .
C012 C01G 1.535(9) .
C012 C017 1.554(9) .
C013 C01E 1.526(9) .
C013 H01Q 0.9700 .
C013 H01R 0.9700 .
C014 C016 1.510(10) .
C014 H01S 0.9700 .
C014 H01T 0.9700 .
C015 C01D 1.528(10) .
C015 H01U 0.9700 .
C015 H01V 0.9700 .
C016 C01K 1.534(10) .
C016 H01W 0.9700 .
C016 H01X 0.9700 .
C017 H5AA 0.9700 .
C017 HA 0.9700 .
C018 C01C 1.532(9) .
C018 H1BA 0.9700 .
C018 HB 0.9700 .
C019 H2BA 0.9700 .
C019 HC 0.9700 .
C01A C02D 1.519(11) .
C01A C01D 1.537(10) .
C01A H01Y 0.9700 .
C01A HD 0.9700 .
C01B C029 1.386(11) .
C01B C01Z 1.410(11) .
C01B C020 1.493(10) .
C01C C01J 1.529(10) .
C01C C01F 1.526(10) .
C01C C01P 1.528(10) .
C01D H01Z 0.9700 .
C01D HE 0.9700 .
C01E C01Q 1.538(11) .
C01E H01 0.9700 .
C01E HF 0.9700 .
C01F H3BA 0.9700 .
C01F HG 0.9700 .
C01G H6AA 0.9700 .
C01G HH 0.9700 .
C01H H7AA 0.9700 .
C01H HI 0.9700 .
C01I C01S 1.526(10) .
C01I H01A 0.9700 .
C01I H01B 0.9700 .
C01J H4BA 0.9700 .
C01J HJ 0.9700 .
C01K C027 1.524(11) .
C01K H1AA 0.9700 .
C01K HK 0.9700 .
C01L C01O 1.377(11) .
C01M C023 1.520(10) .
C01M H01C 0.9700 .
C01M H01D 0.9700 .
C01N C023 1.514(11) .
C01N C02A 1.537(11) .
C01N H01E 0.9700 .
C01N H01F 0.9700 .
C01O C01W 1.407(10) .
C01O H5BA 0.9300 .
C01P H6BA 0.9700 .
C01P HL 0.9700 .
C01Q C028 1.500(11) .
C01Q H3AA 0.9700 .
C01Q HM 0.9700 .
C01R C025 1.527(11) .
C01R C01Y 1.536(11) .
C01R H01G 0.9700 .
C01R H01H 0.9700 .
C01S C026 1.512(10) .
C01S H01I 0.9700 .
C01S H01J 0.9700 .
C01T C01X 1.371(12) .
C01T C024 1.376(12) .
C01U C01Y 1.534(11) .
C01U H01K 0.9700 .
C01U H01L 0.9700 .
C01V C02B 1.522(11) .
C01V H01M 0.9700 .
C01V H01N 0.9700 .
C01W H7BA 0.9300 .
C01X C029 1.370(11) .
C01X H8AA 0.9300 .
C01Y H01O 0.9700 .
C01Y H01P 0.9700 .
C01Z C024 1.390(10) .
C01Z H9AA 0.9300 .
C020 H0BA 0.9700 .
C020 HN 0.9700 .
C021 C022 1.521(11) .
C021 C02C 1.527(11) .
C021 H02Q 0.9700 .
C021 H02R 0.9700 .
C022 H02S 0.9700 .
C022 H02T 0.9700 .
C023 H02A 0.9700 .
C023 H02B 0.9700 .
C024 H024 0.9300 .
C025 H02C 0.9600 .
C025 H02D 0.9600 .
C025 H02E 0.9600 .
C026 C02F 1.506(12) .
C026 H02F 0.9700 .
C026 H02G 0.9700 .
C027 H02U 0.9600 .
C027 H02V 0.9600 .
C027 H02W 0.9600 .
C028 H02X 0.9600 .
C028 H02Y 0.9600 .
C028 HO 0.9600 .
C029 H029 0.9300 .
C02A H02H 0.9600 .
C02A H02I 0.9600 .
C02A H02J 0.9600 .
C02B C0 1.56(2) .
C02B C2AA 1.576(19) .
C02C H02Z 0.9600 .
C02C HP 0.9600 .
C02C HQ 0.9600 .
C02D H02 0.9600 .
C02D HR 0.9600 .
C02D HS 0.9600 .
C02E N02H 1.122(13) .
C02E C02G 1.439(13) .
C02F H02K 0.9600 .
C02F H02L 0.9600 .
C02F H02M 0.9600 .
C02G H8BA 0.9600 .
C02G HT 0.9600 .
C02G HU 0.9600 .
C0 C0AA 1.44(3) .
C0 H0A 0.9700 .
C0 H0B 0.9700 .
C02L C2AA 1.50(2) .
C02L H02N 0.9600 .
C02L H02O 0.9600 .
C02L H02P 0.9600 .
C0AA H0AA 0.9600 .
C0AA H0AB 0.9600 .
C0AA H0AC 0.9600 .
C2AA H2AA 0.9700 .
C2AA H2AB 0.9700 .
C1 N2 1.24(2) .
C1 C1AA 1.37(2) .
C1AA H1AB 0.9600 .
C1AA H1AC 0.9600 .
C1AA H1AD 0.9600 .
